data_7043919
loop_
_publ_author_name
'Hazra, Susanta'
'Martins, Nuno M. R.'
'Kuznetsov, Maxim L.'
'Guedes da Silva, M. F\'atima C.'
'Pombeiro, Armando J. L.'

_publ_section_title
;
 Flexibility and lability of a phenyl ligand in hetero-organometallic 3d
 metal-Sn(IV) compounds and their catalytic activity in Baeyer--Villiger
 oxidation of cyclohexanone
;
_journal_name_full 'Dalton Trans.'
_journal_paper_doi 10.1039/C7DT02534C
_journal_year 2017
_chemical_formula_sum 'C29 H27 Cl2 Co N2 O3 Sn'
_chemical_formula_weight 700.04
_space_group_crystal_system orthorhombic
_space_group_IT_number 61
_space_group_name_Hall '-P 2ac 2ab'
_space_group_name_H-M_alt 'P b c a'
_symmetry_space_group_name_Hall '-P 2ac 2ab'
_symmetry_space_group_name_H-M 'P b c a'
_atom_sites_solution_hydrogens geom
_audit_creation_method SHELXL-2014/7
_audit_update_record
;
2017-03-25 deposited with the CCDC.
2017-08-03 downloaded from the CCDC.
;
_cell_angle_alpha 90
_cell_angle_beta 90
_cell_angle_gamma 90
_cell_formula_units_Z 8
_cell_length_a 16.5737(9)
_cell_length_b 17.3918(9)
_cell_length_c 19.3984(10)
_cell_measurement_reflns_used 8968
_cell_measurement_temperature 298(2)
_cell_measurement_theta_max 23.77
_cell_measurement_theta_min 2.34
_cell_volume 5591.5(5)
_computing_cell_refinement 'Bruker SAINT'
_computing_data_collection 'Bruker APEX2'
_computing_data_reduction 'Bruker SAINT'
_computing_molecular_graphics 'Bruker SHELXTL'
_computing_publication_material 'Bruker SHELXTL'
_computing_structure_refinement 'SHELXL-2014 (Sheldrick 2014)'
_computing_structure_solution 'SHELXS-97 (Sheldrick 2008)'
_diffrn_ambient_temperature 298(2)
_diffrn_measured_fraction_theta_full 1.000
_diffrn_measured_fraction_theta_max 0.997
_diffrn_measurement_device_type 'Bruker APEX-II CCD'
_diffrn_measurement_method '\f and \w scans'
_diffrn_radiation_type MoK\a
_diffrn_radiation_wavelength 0.71073
_diffrn_reflns_av_R_equivalents 0.1604
_diffrn_reflns_av_unetI/netI 0.0533
_diffrn_reflns_Laue_measured_fraction_full 1.000
_diffrn_reflns_Laue_measured_fraction_max 0.997
_diffrn_reflns_limit_h_max 20
_diffrn_reflns_limit_h_min -20
_diffrn_reflns_limit_k_max 20
_diffrn_reflns_limit_k_min -20
_diffrn_reflns_limit_l_max 23
_diffrn_reflns_limit_l_min -23
_diffrn_reflns_number 79912
_diffrn_reflns_point_group_measured_fraction_full 1.000
_diffrn_reflns_point_group_measured_fraction_max 0.997
_diffrn_reflns_theta_full 25.242
_diffrn_reflns_theta_max 25.419
_diffrn_reflns_theta_min 2.342
_exptl_absorpt_coefficient_mu 1.712
_exptl_absorpt_correction_T_max 0.872
_exptl_absorpt_correction_T_min 0.812
_exptl_absorpt_correction_type multi-scan
_exptl_absorpt_process_details SADABS
_exptl_crystal_colour Red
_exptl_crystal_density_diffrn 1.663
_exptl_crystal_description Block
_exptl_crystal_F_000 2800
_exptl_crystal_size_max 0.200
_exptl_crystal_size_mid 0.180
_exptl_crystal_size_min 0.150
_refine_diff_density_max 0.396
_refine_diff_density_min -0.410
_refine_diff_density_rms 0.093
_refine_ls_extinction_method none
_refine_ls_goodness_of_fit_ref 1.045
_refine_ls_hydrogen_treatment constr
_refine_ls_matrix_type full
_refine_ls_number_parameters 343
_refine_ls_number_reflns 5140
_refine_ls_number_restraints 0
_refine_ls_restrained_S_all 1.045
_refine_ls_R_factor_all 0.0818
_refine_ls_R_factor_gt 0.0362
_refine_ls_shift/su_max 0.001
_refine_ls_shift/su_mean 0.000
_refine_ls_structure_factor_coef Fsqd
_refine_ls_weighting_details 'w=1/[\s^2^(Fo^2^)+(0.0237P)^2^+2.2588P] where P=(Fo^2^+2Fc^2^)/3'
_refine_ls_weighting_scheme calc
_refine_ls_wR_factor_gt 0.0563
_refine_ls_wR_factor_ref 0.0664
_reflns_Friedel_coverage 0.000
_reflns_number_gt 3393
_reflns_number_total 5140
_reflns_threshold_expression 'I > 2\s(I)'
_cod_data_source_file c7dt02534c2.cif
_cod_data_source_block 1-Co-Sn
_cod_depositor_comments
;
The following automatic conversions were performed:

'_exptl_absorpt_correction_type' value 'Multi-scan' changed to
'multi-scan' according to
/home/data/users/saulius/crontab/automatic-downloads/rss-feeds/RSC/lib/dictionaries/cif_core.dic
dictionary named 'cif_core.dic' version 2.4.2 from 2011-04-26.

Automatic conversion script
Id: cif_fix_values 4973 2017-02-22 13:04:09Z antanas 
;
_cod_database_code 7043919
_shelx_shelxl_version_number 2014/7
_shelx_space_group_comment
;
The symmetry employed for this shelxl refinement is uniquely defined
by the following loop, which should always be used as a source of
symmetry information in preference to the above space-group names.
They are only intended as comments.
;
_shelx_estimated_absorpt_t_min 0.726
_shelx_estimated_absorpt_t_max 0.783

loop_
_space_group_symop_operation_xyz
'x, y, z'
'x+1/2, -y+1/2, -z'
'-x, y+1/2, -z+1/2'
'-x+1/2, -y, z+1/2'
'-x, -y, -z'
'-x-1/2, y-1/2, z'
'x, -y-1/2, z-1/2'
'x-1/2, y, -z-1/2'

loop_
_atom_site_label
_atom_site_type_symbol
_atom_site_fract_x
_atom_site_fract_y
_atom_site_fract_z
_atom_site_U_iso_or_equiv
_atom_site_adp_type
_atom_site_occupancy
_atom_site_site_symmetry_order
_atom_site_calc_flag
_atom_site_refinement_flags_posn
_atom_site_refinement_flags_adp
C1 C 0.8549(2) 0.0594(2) 0.4025(2) 0.0298(10) Uani 1 1 d . .
C2 C 0.8785(2) 0.0951(3) 0.3413(2) 0.0371(11) Uani 1 1 d . .
H2 H 0.8496 0.1372 0.3251 0.045 Uiso 1 1 calc R U
C3 C 0.9439(3) 0.0688(3) 0.3045(2) 0.0465(13) Uani 1 1 d . .
H3 H 0.9585 0.0932 0.2637 0.056 Uiso 1 1 calc R U
C4 C 0.9883(3) 0.0066(3) 0.3275(3) 0.0557(14) Uani 1 1 d . .
H4 H 1.0319 -0.0115 0.3021 0.067 Uiso 1 1 calc R U
C5 C 0.9674(3) -0.0281(3) 0.3881(3) 0.0524(14) Uani 1 1 d . .
H5 H 0.9981 -0.0691 0.4041 0.063 Uiso 1 1 calc R U
C6 C 0.9008(2) -0.0035(3) 0.4270(2) 0.0364(11) Uani 1 1 d . .
C7 C 0.8819(3) -0.0439(3) 0.4898(2) 0.0408(12) Uani 1 1 d . .
H7 H 0.9145 -0.0857 0.5008 0.049 Uiso 1 1 calc R U
C8 C 0.8159(3) -0.0731(3) 0.5966(2) 0.0492(13) Uani 1 1 d . .
H8A H 0.8505 -0.0523 0.6323 0.059 Uiso 1 1 calc R U
H8B H 0.8306 -0.1263 0.5887 0.059 Uiso 1 1 calc R U
C10 C 0.7285(3) -0.0675(2) 0.6180(2) 0.0417(12) Uani 1 1 d . .
H10A H 0.6972 -0.1073 0.5953 0.050 Uiso 1 1 calc R U
H10B H 0.7237 -0.0746 0.6675 0.050 Uiso 1 1 calc R U
C11 C 0.6368(3) 0.0377(3) 0.6289(2) 0.0374(12) Uani 1 1 d . .
H11 H 0.6155 0.0102 0.6657 0.045 Uiso 1 1 calc R U
C12 C 0.5976(2) 0.1094(2) 0.6109(2) 0.0319(10) Uani 1 1 d . .
C13 C 0.5363(3) 0.1370(3) 0.6551(2) 0.0514(13) Uani 1 1 d . .
H13 H 0.5228 0.1086 0.6940 0.062 Uiso 1 1 calc R U
C14 C 0.4966(3) 0.2040(3) 0.6422(3) 0.0585(14) Uani 1 1 d . .
H14 H 0.4576 0.2219 0.6727 0.070 Uiso 1 1 calc R U
C15 C 0.5147(3) 0.2447(3) 0.5840(2) 0.0529(14) Uani 1 1 d . .
H15 H 0.4873 0.2902 0.5748 0.063 Uiso 1 1 calc R U
C16 C 0.5735(3) 0.2190(2) 0.5383(2) 0.0396(11) Uani 1 1 d . .
H16 H 0.5849 0.2474 0.4989 0.048 Uiso 1 1 calc R U
C17 C 0.6153(2) 0.1514(2) 0.55108(19) 0.0265(10) Uani 1 1 d . .
C18 C 0.6195(3) -0.0646(3) 0.4588(2) 0.0570(14) Uani 1 1 d . .
H18A H 0.6400 -0.1049 0.4877 0.086 Uiso 1 1 calc R U
H18B H 0.5722 -0.0427 0.4796 0.086 Uiso 1 1 calc R U
H18C H 0.6059 -0.0853 0.4144 0.086 Uiso 1 1 calc R U
C19 C 0.8167(2) 0.1207(2) 0.57677(19) 0.0269(10) Uani 1 1 d . .
C20 C 0.8277(3) 0.1137(3) 0.6470(2) 0.0445(12) Uani 1 1 d . .
H20 H 0.8024 0.0737 0.6704 0.053 Uiso 1 1 calc R U
C21 C 0.8752(3) 0.1647(3) 0.6832(2) 0.0556(14) Uani 1 1 d . .
H21 H 0.8820 0.1581 0.7305 0.067 Uiso 1 1 calc R U
C22 C 0.9123(3) 0.2247(3) 0.6506(2) 0.0571(14) Uani 1 1 d . .
H22 H 0.9446 0.2589 0.6752 0.068 Uiso 1 1 calc R U
C23 C 0.9012(3) 0.2335(3) 0.5813(2) 0.0532(14) Uani 1 1 d . .
H23 H 0.9253 0.2745 0.5584 0.064 Uiso 1 1 calc R U
C24 C 0.8544(3) 0.1817(3) 0.5448(2) 0.0435(12) Uani 1 1 d . .
H24 H 0.8482 0.1882 0.4975 0.052 Uiso 1 1 calc R U
C25 C 0.6809(2) 0.2002(2) 0.3535(2) 0.0344(11) Uani 1 1 d . .
C26 C 0.7098(3) 0.2597(3) 0.3918(3) 0.0480(12) Uani 1 1 d . .
H26 H 0.7234 0.2515 0.4377 0.058 Uiso 1 1 calc R U
C27 C 0.7195(3) 0.3327(3) 0.3632(3) 0.0629(16) Uani 1 1 d . .
H27 H 0.7379 0.3734 0.3900 0.076 Uiso 1 1 calc R U
C28 C 0.7017(4) 0.3434(4) 0.2954(4) 0.085(2) Uani 1 1 d . .
H28 H 0.7066 0.3920 0.2759 0.102 Uiso 1 1 calc R U
C29 C 0.6761(4) 0.2823(4) 0.2552(3) 0.095(2) Uani 1 1 d . .
H29 H 0.6672 0.2894 0.2083 0.114 Uiso 1 1 calc R U
C30 C 0.6640(3) 0.2111(3) 0.2842(3) 0.0673(16) Uani 1 1 d . .
H30 H 0.6445 0.1706 0.2576 0.081 Uiso 1 1 calc R U
N1 N 0.8251(2) -0.02810(19) 0.53216(16) 0.0329(8) Uani 1 1 d . .
N2 N 0.6981(2) 0.00908(19) 0.59835(16) 0.0290(8) Uani 1 1 d . .
O1 O 0.79026(14) 0.08644(15) 0.43578(12) 0.0263(6) Uani 1 1 d . .
O2 O 0.67207(15) 0.12874(15) 0.50591(11) 0.0261(6) Uani 1 1 d . .
O3 O 0.67853(16) -0.00747(15) 0.45102(13) 0.0317(7) Uani 1 1 d . .
Cl1 Cl 0.68000(8) 0.01558(7) 0.29012(5) 0.0557(4) Uani 1 1 d . .
Cl2 Cl 0.51733(6) 0.08619(7) 0.39366(6) 0.0493(3) Uani 1 1 d . .
Co1 Co 0.75060(3) 0.05083(3) 0.52256(2) 0.02458(13) Uani 1 1 d . .
Sn1 Sn 0.66187(2) 0.08852(2) 0.39432(2) 0.02722(8) Uani 1 1 d . .

loop_
_atom_site_aniso_label
_atom_site_aniso_U_11
_atom_site_aniso_U_22
_atom_site_aniso_U_33
_atom_site_aniso_U_23
_atom_site_aniso_U_13
_atom_site_aniso_U_12
C1 0.025(2) 0.039(2) 0.026(2) -0.007(2) 0.0021(18) -0.0062(18)
C2 0.035(2) 0.046(3) 0.030(2) -0.001(2) 0.003(2) -0.003(2)
C3 0.037(3) 0.073(4) 0.030(3) -0.007(2) 0.010(2) -0.015(3)
C4 0.031(3) 0.090(4) 0.047(3) -0.016(3) 0.012(2) 0.009(3)
C5 0.034(3) 0.069(4) 0.054(3) -0.014(3) -0.001(2) 0.016(2)
C6 0.031(3) 0.045(3) 0.033(2) -0.006(2) -0.004(2) 0.003(2)
C7 0.036(3) 0.040(3) 0.046(3) -0.003(2) -0.010(2) 0.008(2)
C8 0.060(3) 0.048(3) 0.039(3) 0.012(2) -0.005(2) 0.010(2)
C10 0.056(3) 0.035(3) 0.034(3) 0.012(2) -0.006(2) -0.010(2)
C11 0.044(3) 0.048(3) 0.019(2) 0.004(2) 0.001(2) -0.022(2)
C12 0.027(2) 0.043(3) 0.026(2) -0.004(2) 0.0010(19) -0.0102(19)
C13 0.046(3) 0.075(4) 0.034(3) -0.007(3) 0.014(2) -0.007(3)
C14 0.046(3) 0.081(4) 0.049(3) -0.013(3) 0.020(3) 0.006(3)
C15 0.051(3) 0.056(3) 0.051(3) -0.014(3) 0.006(3) 0.015(3)
C16 0.043(3) 0.043(3) 0.033(2) -0.004(2) 0.008(2) 0.004(2)
C17 0.027(2) 0.032(3) 0.020(2) -0.0105(19) 0.0006(18) -0.004(2)
C18 0.061(3) 0.059(4) 0.051(3) 0.013(3) -0.010(3) -0.021(3)
C19 0.023(2) 0.034(2) 0.024(2) -0.0005(18) -0.0002(17) -0.0030(18)
C20 0.052(3) 0.049(3) 0.032(3) 0.005(2) -0.006(2) -0.020(2)
C21 0.071(4) 0.066(4) 0.029(3) 0.001(3) -0.016(3) -0.024(3)
C22 0.059(3) 0.060(4) 0.052(3) -0.012(3) -0.013(3) -0.025(3)
C23 0.069(4) 0.043(3) 0.048(3) -0.002(2) 0.003(3) -0.028(3)
C24 0.054(3) 0.047(3) 0.030(2) -0.002(2) -0.004(2) -0.015(3)
C25 0.031(3) 0.035(3) 0.038(3) 0.009(2) 0.0004(19) -0.001(2)
C26 0.051(3) 0.046(3) 0.046(3) 0.006(3) 0.003(3) -0.001(2)
C27 0.068(4) 0.044(4) 0.077(4) 0.001(3) 0.010(3) -0.012(3)
C28 0.097(5) 0.057(4) 0.102(5) 0.043(4) -0.016(4) -0.015(4)
C29 0.117(6) 0.092(5) 0.076(4) 0.053(4) -0.036(4) -0.031(5)
C30 0.086(4) 0.058(4) 0.058(3) 0.027(3) -0.028(3) -0.019(3)
N1 0.037(2) 0.033(2) 0.0288(19) -0.0001(16) -0.0077(17) -0.0008(17)
N2 0.036(2) 0.032(2) 0.0196(18) 0.0043(16) -0.0056(16) -0.0109(17)
O1 0.0246(14) 0.0332(16) 0.0210(14) -0.0004(13) 0.0021(11) 0.0004(13)
O2 0.0272(16) 0.0330(16) 0.0181(13) -0.0008(12) 0.0029(11) 0.0021(13)
O3 0.0406(18) 0.0251(16) 0.0295(15) 0.0030(12) -0.0063(13) -0.0056(13)
Cl1 0.0809(10) 0.0585(8) 0.0279(6) -0.0141(6) -0.0049(6) 0.0140(7)
Cl2 0.0318(6) 0.0561(7) 0.0601(7) -0.0002(7) -0.0045(6) -0.0019(6)
Co1 0.0271(3) 0.0288(3) 0.0179(3) 0.0021(2) -0.0013(2) -0.0024(3)
Sn1 0.03150(15) 0.03000(15) 0.02016(13) -0.00008(14) -0.00168(13) 0.00072(15)

loop_
_atom_type_symbol
_atom_type_description
_atom_type_scat_dispersion_real
_atom_type_scat_dispersion_imag
_atom_type_scat_source
C C 0.0033 0.0016 'International Tables Vol C Tables 4.2.6.8 and 6.1.1.4'
H H 0.0000 0.0000 'International Tables Vol C Tables 4.2.6.8 and 6.1.1.4'
N N 0.0061 0.0033 'International Tables Vol C Tables 4.2.6.8 and 6.1.1.4'
O O 0.0106 0.0060 'International Tables Vol C Tables 4.2.6.8 and 6.1.1.4'
Cl Cl 0.1484 0.1585 'International Tables Vol C Tables 4.2.6.8 and 6.1.1.4'
Co Co 0.3494 0.9721 'International Tables Vol C Tables 4.2.6.8 and 6.1.1.4'
Sn Sn -0.6537 1.4246 'International Tables Vol C Tables 4.2.6.8 and 6.1.1.4'

loop_
_geom_angle_atom_site_label_1
_geom_angle_atom_site_label_2
_geom_angle_atom_site_label_3
_geom_angle
O1 C1 C2 118.6(4)
O1 C1 C6 122.7(4)
C2 C1 C6 118.6(4)
C3 C2 C1 121.0(4)
C3 C2 H2 119.5
C1 C2 H2 119.5
C2 C3 C4 120.7(4)
C2 C3 H3 119.6
C4 C3 H3 119.6
C5 C4 C3 119.2(4)
C5 C4 H4 120.4
C3 C4 H4 120.4
C4 C5 C6 121.9(5)
C4 C5 H5 119.1
C6 C5 H5 119.1
C5 C6 C1 118.5(4)
C5 C6 C7 118.5(4)
C1 C6 C7 123.0(4)
N1 C7 C6 126.7(4)
N1 C7 H7 116.6
C6 C7 H7 116.6
N1 C8 C10 107.3(3)
N1 C8 H8A 110.3
C10 C8 H8A 110.3
N1 C8 H8B 110.3
C10 C8 H8B 110.3
H8A C8 H8B 108.5
N2 C10 C8 108.3(3)
N2 C10 H10A 110.0
C8 C10 H10A 110.0
N2 C10 H10B 110.0
C8 C10 H10B 110.0
H10A C10 H10B 108.4
N2 C11 C12 125.5(4)
N2 C11 H11 117.2
C12 C11 H11 117.2
C17 C12 C13 118.4(4)
C17 C12 C11 123.6(4)
C13 C12 C11 117.9(4)
C14 C13 C12 121.8(5)
C14 C13 H13 119.1
C12 C13 H13 119.1
C15 C14 C13 119.3(5)
C15 C14 H14 120.3
C13 C14 H14 120.3
C14 C15 C16 120.9(5)
C14 C15 H15 119.5
C16 C15 H15 119.5
C17 C16 C15 120.6(4)
C17 C16 H16 119.7
C15 C16 H16 119.7
O2 C17 C16 118.8(4)
O2 C17 C12 122.2(4)
C16 C17 C12 119.0(4)
O3 C18 H18A 109.5
O3 C18 H18B 109.5
H18A C18 H18B 109.5
O3 C18 H18C 109.5
H18A C18 H18C 109.5
H18B C18 H18C 109.5
C20 C19 C24 116.9(4)
C20 C19 Co1 123.5(3)
C24 C19 Co1 119.5(3)
C21 C20 C19 121.5(4)
C21 C20 H20 119.3
C19 C20 H20 119.3
C22 C21 C20 120.8(4)
C22 C21 H21 119.6
C20 C21 H21 119.6
C21 C22 C23 118.7(4)
C21 C22 H22 120.6
C23 C22 H22 120.6
C22 C23 C24 120.4(4)
C22 C23 H23 119.8
C24 C23 H23 119.8
C19 C24 C23 121.7(4)
C19 C24 H24 119.2
C23 C24 H24 119.2
C26 C25 C30 119.8(4)
C26 C25 Sn1 123.0(3)
C30 C25 Sn1 117.2(3)
C25 C26 C27 121.0(5)
C25 C26 H26 119.5
C27 C26 H26 119.5
C28 C27 C26 118.9(5)
C28 C27 H27 120.5
C26 C27 H27 120.5
C27 C28 C29 120.4(5)
C27 C28 H28 119.8
C29 C28 H28 119.8
C30 C29 C28 120.4(5)
C30 C29 H29 119.8
C28 C29 H29 119.8
C29 C30 C25 119.4(5)
C29 C30 H30 120.3
C25 C30 H30 120.3
C7 N1 C8 120.2(4)
C7 N1 Co1 125.8(3)
C8 N1 Co1 114.0(3)
C11 N2 C10 120.3(3)
C11 N2 Co1 126.0(3)
C10 N2 Co1 113.5(3)
C1 O1 Co1 126.0(2)
C1 O1 Sn1 125.8(2)
Co1 O1 Sn1 89.70(9)
C17 O2 Co1 125.2(2)
C17 O2 Sn1 131.0(2)
Co1 O2 Sn1 89.63(9)
C18 O3 Sn1 123.3(3)
C18 O3 Co1 132.1(3)
Sn1 O3 Co1 92.22(10)
N1 Co1 N2 86.72(15)
N1 Co1 O2 175.58(12)
N2 Co1 O2 95.30(13)
N1 Co1 O1 95.70(13)
N2 Co1 O1 170.41(12)
O2 Co1 O1 81.67(10)
N1 Co1 C19 91.94(15)
N2 Co1 C19 94.60(15)
O2 Co1 C19 91.81(14)
O1 Co1 C19 94.59(14)
N1 Co1 O3 95.03(12)
N2 Co1 O3 93.91(12)
O2 Co1 O3 80.93(10)
O1 Co1 O3 76.65(10)
C19 Co1 O3 169.29(14)
N1 Co1 Sn1 125.31(10)
N2 Co1 Sn1 121.26(10)
O2 Co1 Sn1 50.33(7)
O1 Co1 Sn1 50.15(7)
C19 Co1 Sn1 126.51(12)
O3 Co1 Sn1 42.89(7)
O3 Sn1 C25 160.17(13)
O3 Sn1 O1 70.50(10)
C25 Sn1 O1 90.45(13)
O3 Sn1 O2 74.12(9)
C25 Sn1 O2 93.60(13)
O1 Sn1 O2 66.43(8)
O3 Sn1 Cl2 97.22(8)
C25 Sn1 Cl2 99.32(11)
O1 Sn1 Cl2 159.52(7)
O2 Sn1 Cl2 94.84(7)
O3 Sn1 Cl1 90.26(8)
C25 Sn1 Cl1 98.65(12)
O1 Sn1 Cl1 99.89(7)
O2 Sn1 Cl1 161.79(7)
Cl2 Sn1 Cl1 96.40(4)
O3 Sn1 Co1 44.90(7)
C25 Sn1 Co1 116.26(11)
O1 Sn1 Co1 40.14(6)
O2 Sn1 Co1 40.04(6)
Cl2 Sn1 Co1 119.80(3)
Cl1 Sn1 Co1 121.79(3)

loop_
_geom_bond_atom_site_label_1
_geom_bond_atom_site_label_2
_geom_bond_distance
C1 O1 1.336(4)
C1 C2 1.396(5)
C1 C6 1.415(5)
C2 C3 1.376(6)
C2 H2 0.9300
C3 C4 1.384(6)
C3 H3 0.9300
C4 C5 1.366(6)
C4 H4 0.9300
C5 C6 1.404(6)
C5 H5 0.9300
C6 C7 1.441(6)
C7 N1 1.280(5)
C7 H7 0.9300
C8 N1 1.482(5)
C8 C10 1.509(6)
C8 H8A 0.9700
C8 H8B 0.9700
C10 N2 1.475(5)
C10 H10A 0.9700
C10 H10B 0.9700
C11 N2 1.278(5)
C11 C12 1.449(6)
C11 H11 0.9300
C12 C17 1.402(5)
C12 C13 1.412(6)
C13 C14 1.362(7)
C13 H13 0.9300
C14 C15 1.365(6)
C14 H14 0.9300
C15 C16 1.392(6)
C15 H15 0.9300
C16 C17 1.386(5)
C16 H16 0.9300
C17 O2 1.345(4)
C18 O3 1.403(5)
C18 H18A 0.9600
C18 H18B 0.9600
C18 H18C 0.9600
C19 C20 1.379(5)
C19 C24 1.378(6)
C19 Co1 1.945(4)
C20 C21 1.379(6)
C20 H20 0.9300
C21 C22 1.367(6)
C21 H21 0.9300
C22 C23 1.367(6)
C22 H22 0.9300
C23 C24 1.384(6)
C23 H23 0.9300
C24 H24 0.9300
C25 C26 1.361(6)
C25 C30 1.385(6)
C25 Sn1 2.121(4)
C26 C27 1.394(6)
C26 H26 0.9300
C27 C28 1.361(7)
C27 H27 0.9300
C28 C29 1.384(8)
C28 H28 0.9300
C29 C30 1.376(7)
C29 H29 0.9300
C30 H30 0.9300
N1 Co1 1.855(3)
N2 Co1 1.856(3)
O1 Co1 1.910(2)
O1 Sn1 2.275(2)
O2 Co1 1.906(3)
O2 Sn1 2.281(2)
O3 Sn1 2.018(3)
O3 Co1 2.093(3)
Cl1 Sn1 2.4052(11)
Cl2 Sn1 2.3959(11)
Co1 Sn1 2.9632(6)

loop_
_geom_hbond_atom_site_label_D
_geom_hbond_atom_site_label_H
_geom_hbond_atom_site_label_A
_geom_hbond_distance_DH
_geom_hbond_distance_HA
_geom_hbond_distance_DA
_geom_hbond_angle_DHA
_geom_hbond_site_symmetry_A
C18 H18B Cl2 0.96 2.97 3.671(5) 130.9 5_656

loop_
_geom_torsion_atom_site_label_1
_geom_torsion_atom_site_label_2
_geom_torsion_atom_site_label_3
_geom_torsion_atom_site_label_4
_geom_torsion
O1 C1 C2 C3 -179.0(4)
C6 C1 C2 C3 1.3(6)
C1 C2 C3 C4 -0.4(7)
C2 C3 C4 C5 -1.1(7)
C3 C4 C5 C6 1.6(7)
C4 C5 C6 C1 -0.6(7)
C4 C5 C6 C7 179.1(4)
O1 C1 C6 C5 179.5(4)
C2 C1 C6 C5 -0.8(6)
O1 C1 C6 C7 -0.2(6)
C2 C1 C6 C7 179.5(4)
C5 C6 C7 N1 178.1(4)
C1 C6 C7 N1 -2.2(7)
N1 C8 C10 N2 -33.8(4)
N2 C11 C12 C17 9.4(6)
N2 C11 C12 C13 -172.7(4)
C17 C12 C13 C14 -2.3(7)
C11 C12 C13 C14 179.8(4)
C12 C13 C14 C15 1.9(8)
C13 C14 C15 C16 -0.6(8)
C14 C15 C16 C17 -0.2(7)
C15 C16 C17 O2 -179.6(4)
C15 C16 C17 C12 -0.2(6)
C13 C12 C17 O2 -179.2(4)
C11 C12 C17 O2 -1.4(6)
C13 C12 C17 C16 1.4(6)
C11 C12 C17 C16 179.2(4)
C24 C19 C20 C21 -0.9(7)
Co1 C19 C20 C21 179.9(4)
C19 C20 C21 C22 0.8(8)
C20 C21 C22 C23 0.3(8)
C21 C22 C23 C24 -1.1(8)
C20 C19 C24 C23 0.0(7)
Co1 C19 C24 C23 179.2(4)
C22 C23 C24 C19 1.0(8)
C30 C25 C26 C27 2.9(7)
Sn1 C25 C26 C27 -178.4(3)
C25 C26 C27 C28 -1.9(8)
C26 C27 C28 C29 -1.5(10)
C27 C28 C29 C30 3.9(11)
C28 C29 C30 C25 -2.8(10)
C26 C25 C30 C29 -0.5(8)
Sn1 C25 C30 C29 -179.3(5)
C6 C7 N1 C8 -177.1(4)
C6 C7 N1 Co1 1.0(6)
C10 C8 N1 C7 -154.9(4)
C10 C8 N1 Co1 26.8(4)
C12 C11 N2 C10 -175.1(4)
C12 C11 N2 Co1 -1.5(6)
C8 C10 N2 C11 -157.5(4)
C8 C10 N2 Co1 28.1(4)
C2 C1 O1 Co1 -176.2(3)
C6 C1 O1 Co1 3.4(5)
C2 C1 O1 Sn1 62.7(4)
C6 C1 O1 Sn1 -117.6(4)
C16 C17 O2 Co1 166.4(3)
C12 C17 O2 Co1 -13.0(5)
C16 C17 O2 Sn1 -66.6(5)
C12 C17 O2 Sn1 114.0(4)
C7 N1 Co1 N2 172.2(4)
C8 N1 Co1 N2 -9.6(3)
C7 N1 Co1 O1 1.5(4)
C8 N1 Co1 O1 179.7(3)
C7 N1 Co1 C19 -93.3(4)
C8 N1 Co1 C19 84.9(3)
C7 N1 Co1 O3 78.6(4)
C8 N1 Co1 O3 -103.3(3)
C7 N1 Co1 Sn1 45.6(4)
C8 N1 Co1 Sn1 -136.2(2)
C11 N2 Co1 N1 175.0(3)
C10 N2 Co1 N1 -11.0(3)
C11 N2 Co1 O2 -8.9(3)
C10 N2 Co1 O2 165.1(3)
C11 N2 Co1 C19 83.4(3)
C10 N2 Co1 C19 -102.7(3)
C11 N2 Co1 O3 -90.1(3)
C10 N2 Co1 O3 83.8(3)
C11 N2 Co1 Sn1 -55.0(4)
C10 N2 Co1 Sn1 119.0(2)
